data_4122167
loop_
_publ_author_name
'McAtee, Jesse R.'
'Yap, Glenn P. A.'
'Watson, Donald A.'

_publ_section_title
;
 Rational design of a second generation catalyst for preparation of
 allylsilanes using the silyl-heck reaction.
;
_journal_issue 28
_journal_name_full 'Journal of the American Chemical Society'
_journal_page_first 10166
_journal_page_last 10172
_journal_paper_doi 10.1021/ja505446y
_journal_volume 136
_journal_year 2014
_chemical_formula_sum 'C31 H46 I O2 P Pd Si'
_chemical_formula_weight 743.04
_chemical_name_systematic
; 
 ? 
;
_space_group_IT_number 62
_symmetry_cell_setting orthorhombic
_symmetry_space_group_name_Hall '-P 2ac 2n'
_symmetry_space_group_name_H-M 'P n m a'
_atom_sites_solution_hydrogens geom
_atom_sites_solution_primary direct
_atom_sites_solution_secondary difmap
_audit_creation_method SHELXL-97
_cell_angle_alpha 90.00
_cell_angle_beta 90.00
_cell_angle_gamma 90.00
_cell_formula_units_Z 4
_cell_length_a 19.964(4)
_cell_length_b 21.624(4)
_cell_length_c 8.0369(16)
_cell_measurement_reflns_used 1019
_cell_measurement_temperature 200(2)
_cell_measurement_theta_max 18.92
_cell_measurement_theta_min 2.70
_cell_volume 3469.5(12)
_computing_cell_refinement 'SAINT (Bruker, 2002)'
_computing_data_collection 'SMART (Bruker, 2002)'
_computing_data_reduction SAINT
_computing_molecular_graphics 'SHELXTL (Sheldrick, 2001)'
_computing_publication_material 'SHELXTL (Sheldrick, 2001)'
_computing_structure_refinement 'SHELXL-97 (Sheldrick, 2008)'
_computing_structure_solution 'SHELXS-97 (Sheldrick, 2008)'
_diffrn_ambient_temperature 200(2)
_diffrn_detector_area_resol_mean 836.6
_diffrn_measured_fraction_theta_full 0.999
_diffrn_measured_fraction_theta_max 1.000
_diffrn_measurement_device_type 'Bruker AXS APEX diffractometer'
_diffrn_measurement_method \w
_diffrn_radiation_monochromator graphite
_diffrn_radiation_source 'fine-focus sealed tube'
_diffrn_radiation_type MoK\a
_diffrn_radiation_wavelength 0.71073
_diffrn_reflns_av_R_equivalents 0.1149
_diffrn_reflns_av_sigmaI/netI 0.0549
_diffrn_reflns_limit_h_max 26
_diffrn_reflns_limit_h_min -26
_diffrn_reflns_limit_k_max 28
_diffrn_reflns_limit_k_min -28
_diffrn_reflns_limit_l_max 10
_diffrn_reflns_limit_l_min -10
_diffrn_reflns_number 45134
_diffrn_reflns_theta_full 25.00
_diffrn_reflns_theta_max 28.31
_diffrn_reflns_theta_min 1.88
_exptl_absorpt_coefficient_mu 1.529
_exptl_absorpt_correction_T_max 0.8888
_exptl_absorpt_correction_T_min 0.6911
_exptl_absorpt_correction_type multi-scan
_exptl_absorpt_process_details 'SADABS (Sheldrick, 2003)'
_exptl_crystal_colour yellow
_exptl_crystal_density_diffrn 1.422
_exptl_crystal_density_method 'not measured'
_exptl_crystal_description block
_exptl_crystal_F_000 1504
_exptl_crystal_size_max 0.26
_exptl_crystal_size_mid 0.18
_exptl_crystal_size_min 0.08
_refine_diff_density_max 0.867
_refine_diff_density_min -0.674
_refine_diff_density_rms 0.104
_refine_ls_extinction_method none
_refine_ls_goodness_of_fit_ref 1.062
_refine_ls_hydrogen_treatment constr
_refine_ls_matrix_type full
_refine_ls_number_parameters 169
_refine_ls_number_reflns 4437
_refine_ls_number_restraints 6
_refine_ls_restrained_S_all 1.062
_refine_ls_R_factor_all 0.0942
_refine_ls_R_factor_gt 0.0504
_refine_ls_shift/su_max 0.000
_refine_ls_shift/su_mean 0.000
_refine_ls_structure_factor_coef Fsqd
_refine_ls_weighting_details 'calc w=1/[\s^2^(Fo^2^)+(0.0526P)^2^+1.8600P] where P=(Fo^2^+2Fc^2^)/3'
_refine_ls_weighting_scheme calc
_refine_ls_wR_factor_gt 0.1109
_refine_ls_wR_factor_ref 0.1315
_reflns_number_gt 2800
_reflns_number_total 4437
_reflns_threshold_expression >2sigma(I)
_cod_data_source_file ja505446y_si_009.cif
_cod_data_source_block donw016a
_cod_depositor_comments
;
The following automatic conversions were performed:

'_symmetry_cell_setting' value 'Orthorhombic' changed to
'orthorhombic' according to
/usr/data/users/saulius/crontab/automatic-downloads/rss-feeds/ACS/lib/dictionaries/cif_core.dic
dictionary named 'cif_core.dic' version 2.4.2 from 2011-04-26.

Automatic conversion script
Id: cif_fix_values 2281 2013-09-26 08:29:07Z andrius 

 Adding full bibliography for 4122159--4122167.cif.
;
_cod_original_cell_volume 3469.6(12)
_cod_original_sg_symbol_H-M Pnma
_cod_database_code 4122167

loop_
_symmetry_equiv_pos_as_xyz
'x, y, z'
'-x+1/2, -y, z+1/2'
'-x, y+1/2, -z'
'x+1/2, -y+1/2, -z+1/2'
'-x, -y, -z'
'x-1/2, y, -z-1/2'
'x, -y-1/2, z'
'-x-1/2, y-1/2, z-1/2'

loop_
_atom_site_label
_atom_site_type_symbol
_atom_site_fract_x
_atom_site_fract_y
_atom_site_fract_z
_atom_site_U_iso_or_equiv
_atom_site_adp_type
_atom_site_occupancy
_atom_site_symmetry_multiplicity
_atom_site_calc_flag
_atom_site_refinement_flags
_atom_site_disorder_assembly
_atom_site_disorder_group
Pd Pd -0.03904(2) 0.2500 0.31189(6) 0.04087(17) Uani 1 2 d S . .
I1 I 0.07513(2) 0.2500 0.46463(6) 0.0613(2) Uani 1 2 d S . .
P1 P -0.14783(8) 0.2500 0.2353(2) 0.0402(4) Uani 1 2 d S . .
Si Si 0.00021(10) 0.2500 0.0420(3) 0.0573(6) Uani 1 2 d S . .
O1 O -0.2073(2) 0.01973(18) -0.1511(5) 0.0638(10) Uani 1 1 d . . .
C1 C -0.1959(3) 0.2500 0.4352(8) 0.0501(19) Uani 1 2 d S . .
C2 C -0.1763(3) 0.3078(3) 0.5319(6) 0.0610(15) Uani 1 1 d . . .
H2A H -0.1980 0.3072 0.6413 0.091 Uiso 1 1 calc R . .
H2B H -0.1906 0.3446 0.4704 0.091 Uiso 1 1 calc R . .
H2C H -0.1275 0.3087 0.5463 0.091 Uiso 1 1 calc R . .
C3 C -0.2716(4) 0.2500 0.4054(10) 0.084(3) Uani 1 2 d S . .
H3A H -0.2841 0.2129 0.3429 0.126 Uiso 0.50 1 calc PR . .
H3B H -0.2841 0.2869 0.3418 0.126 Uiso 0.50 1 calc PR . .
H3C H -0.2950 0.2502 0.5126 0.126 Uiso 1 2 calc SR . .
C4 C -0.2321(2) 0.1723(3) 0.0318(6) 0.0492(13) Uani 1 1 d . . .
H4A H -0.2645 0.2044 0.0307 0.059 Uiso 1 1 calc R . .
C5 C -0.2443(2) 0.1187(3) -0.0578(6) 0.0499(13) Uani 1 1 d . . .
C6 C -0.1987(3) 0.0721(3) -0.0490(6) 0.0520(13) Uani 1 1 d . . .
C7 C -0.1414(3) 0.0754(3) 0.0499(6) 0.0545(14) Uani 1 1 d . . .
C8 C -0.1298(2) 0.1303(2) 0.1341(6) 0.0476(12) Uani 1 1 d . . .
H8A H -0.0907 0.1339 0.2008 0.057 Uiso 1 1 calc R . .
C9 C -0.1731(2) 0.1802(2) 0.1242(6) 0.0429(11) Uani 1 1 d . . .
C10 C -0.3060(3) 0.1140(3) -0.1672(7) 0.0699(18) Uani 1 1 d . . .
H10A H -0.3345 0.0801 -0.1276 0.105 Uiso 1 1 calc R . .
H10B H -0.2924 0.1059 -0.2823 0.105 Uiso 1 1 calc R . .
H10C H -0.3311 0.1529 -0.1622 0.105 Uiso 1 1 calc R . .
C11 C -0.0918(3) 0.0227(3) 0.0644(8) 0.079(2) Uani 1 1 d . . .
H11A H -0.0588 0.0324 0.1507 0.119 Uiso 1 1 calc R . .
H11B H -0.0690 0.0168 -0.0423 0.119 Uiso 1 1 calc R . .
H11C H -0.1157 -0.0153 0.0944 0.119 Uiso 1 1 calc R . .
C12 C -0.2468(4) -0.0285(3) -0.0827(8) 0.096(3) Uani 1 1 d . . .
H12A H -0.2606 -0.0568 -0.1715 0.144 Uiso 1 1 calc R . .
H12B H -0.2866 -0.0108 -0.0295 0.144 Uiso 1 1 calc R . .
H12C H -0.2205 -0.0512 0.0002 0.144 Uiso 1 1 calc R . .
C13 C -0.0610(4) 0.2500 -0.1317(9) 0.076(3) Uani 1 2 d S . .
H13A H -0.0931 0.2162 -0.1159 0.114 Uiso 0.50 1 calc PR . .
H13B H -0.0372 0.2442 -0.2373 0.114 Uiso 0.50 1 calc PR . .
H13C H -0.0849 0.2896 -0.1336 0.114 Uiso 0.50 1 calc PR . .
C14 C 0.0518(3) 0.1781(4) 0.0195(8) 0.082(2) Uani 1 1 d . . .
H14A H 0.0727 0.1775 -0.0908 0.123 Uiso 1 1 calc R . .
H14B H 0.0230 0.1417 0.0323 0.123 Uiso 1 1 calc R . .
H14C H 0.0867 0.1776 0.1052 0.123 Uiso 1 1 calc R . .
C15 C -0.4393(5) -0.0489(6) 0.1125(13) 0.107(5) Uiso 0.50 1 d PGU A -1
H15A H -0.4082 -0.0745 0.1696 0.129 Uiso 0.50 1 calc PR A -1
C16 C -0.4927(6) -0.0754(4) 0.0274(14) 0.107(5) Uiso 0.50 1 d PGU A -1
H16A H -0.4980 -0.1191 0.0263 0.128 Uiso 0.50 1 calc PR A -1
C17 C -0.5383(5) -0.0380(5) -0.0561(13) 0.078(4) Uiso 0.50 1 d PGU A -1
H17A H -0.5748 -0.0561 -0.1143 0.093 Uiso 0.50 1 calc PR A -1
C18 C -0.5305(6) 0.0258(5) -0.0545(16) 0.095(5) Uiso 0.50 1 d PGU A -1
H18A H -0.5616 0.0514 -0.1116 0.114 Uiso 0.50 1 calc PR A -1
C19 C -0.4771(7) 0.0523(4) 0.0306(18) 0.169(10) Uiso 0.50 1 d PGU A -1
H19A H -0.4717 0.0960 0.0317 0.203 Uiso 0.50 1 calc PR A -1
C20 C -0.4315(5) 0.0149(6) 0.1142(15) 0.107(5) Uiso 0.50 1 d PGU A -1
H20A H -0.3950 0.0330 0.1724 0.128 Uiso 0.50 1 calc PR A -1

loop_
_atom_site_aniso_label
_atom_site_aniso_U_11
_atom_site_aniso_U_22
_atom_site_aniso_U_33
_atom_site_aniso_U_23
_atom_site_aniso_U_13
_atom_site_aniso_U_12
Pd 0.0242(2) 0.0603(4) 0.0380(3) 0.000 -0.0024(2) 0.000
I1 0.0281(2) 0.1020(5) 0.0537(3) 0.000 -0.0082(2) 0.000
P1 0.0241(8) 0.0607(12) 0.0358(9) 0.000 -0.0004(7) 0.000
Si 0.0305(10) 0.0991(19) 0.0422(12) 0.000 0.0058(8) 0.000
O1 0.073(3) 0.057(2) 0.061(2) -0.007(2) -0.007(2) -0.009(2)
C1 0.031(3) 0.081(6) 0.038(4) 0.000 0.000(3) 0.000
C2 0.067(4) 0.075(4) 0.041(3) -0.003(3) 0.001(3) 0.014(3)
C3 0.034(4) 0.176(11) 0.041(4) 0.000 0.006(3) 0.000
C4 0.030(2) 0.070(4) 0.048(3) -0.008(3) -0.002(2) 0.005(2)
C5 0.035(3) 0.070(4) 0.045(3) -0.007(3) 0.000(2) -0.008(2)
C6 0.052(3) 0.062(4) 0.042(3) -0.002(3) 0.001(2) -0.008(3)
C7 0.052(3) 0.061(4) 0.051(3) 0.001(3) -0.005(3) 0.002(3)
C8 0.037(3) 0.060(3) 0.046(3) 0.002(3) -0.004(2) 0.003(2)
C9 0.033(2) 0.062(3) 0.034(2) 0.003(2) 0.0027(19) -0.006(2)
C10 0.044(3) 0.095(5) 0.071(4) -0.024(3) -0.010(3) 0.003(3)
C11 0.078(4) 0.067(4) 0.092(5) -0.010(4) -0.030(4) 0.011(3)
C12 0.152(8) 0.067(5) 0.069(4) 0.010(4) -0.016(5) -0.049(5)
C13 0.050(5) 0.146(9) 0.033(4) 0.000 0.007(4) 0.000
C14 0.049(3) 0.124(6) 0.072(4) -0.021(4) 0.014(3) 0.011(4)

loop_
_atom_type_symbol
_atom_type_description
_atom_type_scat_dispersion_real
_atom_type_scat_dispersion_imag
_atom_type_scat_source
C C 0.0033 0.0016 'International Tables Vol C Tables 4.2.6.8 and 6.1.1.4'
H H 0.0000 0.0000 'International Tables Vol C Tables 4.2.6.8 and 6.1.1.4'
O O 0.0106 0.0060 'International Tables Vol C Tables 4.2.6.8 and 6.1.1.4'
Si Si 0.0817 0.0704 'International Tables Vol C Tables 4.2.6.8 and 6.1.1.4'
P P 0.1023 0.0942 'International Tables Vol C Tables 4.2.6.8 and 6.1.1.4'
Pd Pd -0.9988 1.0072 'International Tables Vol C Tables 4.2.6.8 and 6.1.1.4'
I I -0.4742 1.8119 'International Tables Vol C Tables 4.2.6.8 and 6.1.1.4'

loop_
_geom_angle_atom_site_label_1
_geom_angle_atom_site_label_2
_geom_angle_atom_site_label_3
_geom_angle
_geom_angle_site_symmetry_1
_geom_angle_site_symmetry_3
P1 Pd Si 94.04(7) . .
P1 Pd I1 167.52(5) . .
Si Pd I1 98.44(6) . .
C9 P1 C9 111.6(3) . 7_565
C9 P1 C1 106.14(18) . .
C9 P1 C1 106.14(18) 7_565 .
C9 P1 Pd 113.56(15) . .
C9 P1 Pd 113.55(15) 7_565 .
C1 P1 Pd 105.0(2) . .
C13 Si C14 106.8(2) . .
C13 Si C14 106.8(2) . 7_565
C14 Si C14 112.1(4) . 7_565
C13 Si Pd 119.0(3) . .
C14 Si Pd 106.1(2) . .
C14 Si Pd 106.1(2) 7_565 .
C6 O1 C12 115.6(5) . .
C2 C1 C2 110.3(6) . 7_565
C2 C1 C3 109.5(4) . .
C2 C1 C3 109.5(4) 7_565 .
C2 C1 P1 107.8(4) . .
C2 C1 P1 107.8(4) 7_565 .
C3 C1 P1 111.9(5) . .
C5 C4 C9 121.7(5) . .
C6 C5 C4 118.4(5) . .
C6 C5 C10 121.6(5) . .
C4 C5 C10 120.0(5) . .
C5 C6 C7 122.6(5) . .
C5 C6 O1 119.0(5) . .
C7 C6 O1 118.2(5) . .
C8 C7 C6 117.4(5) . .
C8 C7 C11 119.8(5) . .
C6 C7 C11 122.7(5) . .
C9 C8 C7 122.2(5) . .
C8 C9 C4 117.4(5) . .
C8 C9 P1 116.3(4) . .
C4 C9 P1 126.3(4) . .
C16 C15 C20 120.0 . .
C15 C16 C17 120.0 . .
C18 C17 C16 120.0 . .
C19 C18 C17 120.0 . .
C18 C19 C20 120.0 . .
C19 C20 C15 120.0 . .

loop_
_geom_bond_atom_site_label_1
_geom_bond_atom_site_label_2
_geom_bond_distance
_geom_bond_site_symmetry_2
Pd P1 2.2573(16) .
Pd Si 2.306(2) .
Pd I1 2.5890(8) .
P1 C9 1.826(5) .
P1 C9 1.826(5) 7_565
P1 C1 1.871(7) .
Si C13 1.855(8) .
Si C14 1.874(7) .
Si C14 1.874(7) 7_565
O1 C6 1.408(6) .
O1 C12 1.419(7) .
C1 C2 1.523(6) .
C1 C2 1.523(6) 7_565
C1 C3 1.529(10) .
C4 C5 1.385(7) .
C4 C9 1.401(6) .
C5 C6 1.360(7) .
C5 C10 1.518(7) .
C6 C7 1.395(7) .
C7 C8 1.386(7) .
C7 C11 1.515(8) .
C8 C9 1.385(7) .
C15 C16 1.3900 .
C15 C20 1.3900 .
C16 C17 1.3900 .
C17 C18 1.3900 .
C18 C19 1.3900 .
C19 C20 1.3900 .

loop_
_geom_torsion_atom_site_label_1
_geom_torsion_atom_site_label_2
_geom_torsion_atom_site_label_3
_geom_torsion_atom_site_label_4
_geom_torsion
_geom_torsion_site_symmetry_1
_geom_torsion_site_symmetry_4
Si Pd P1 C9 64.46(17) . .
I1 Pd P1 C9 -115.54(17) . .
Si Pd P1 C9 -64.46(17) . 7_565
I1 Pd P1 C9 115.54(17) . 7_565
Si Pd P1 C1 180.0 . .
I1 Pd P1 C1 0.0 . .
P1 Pd Si C13 0.0 . .
I1 Pd Si C13 180.0 . .
P1 Pd Si C14 -120.3(2) . .
I1 Pd Si C14 59.7(2) . .
P1 Pd Si C14 120.3(2) . 7_565
I1 Pd Si C14 -59.7(2) . 7_565
C9 P1 C1 C2 -179.9(4) . .
C9 P1 C1 C2 -61.0(4) 7_565 .
Pd P1 C1 C2 59.5(4) . .
C9 P1 C1 C2 61.0(4) . 7_565
C9 P1 C1 C2 179.9(4) 7_565 7_565
Pd P1 C1 C2 -59.5(4) . 7_565
C9 P1 C1 C3 -59.43(17) . .
C9 P1 C1 C3 59.44(17) 7_565 .
Pd P1 C1 C3 180.0 . .
C9 C4 C5 C6 2.8(8) . .
C9 C4 C5 C10 -175.1(5) . .
C4 C5 C6 C7 1.7(8) . .
C10 C5 C6 C7 179.7(5) . .
C4 C5 C6 O1 -174.2(4) . .
C10 C5 C6 O1 3.7(8) . .
C12 O1 C6 C5 -88.8(7) . .
C12 O1 C6 C7 95.0(7) . .
C5 C6 C7 C8 -3.5(8) . .
O1 C6 C7 C8 172.4(5) . .
C5 C6 C7 C11 177.9(5) . .
O1 C6 C7 C11 -6.2(8) . .
C6 C7 C8 C9 0.9(8) . .
C11 C7 C8 C9 179.5(5) . .
C7 C8 C9 C4 3.3(7) . .
C7 C8 C9 P1 -177.2(4) . .
C5 C4 C9 C8 -5.3(7) . .
C5 C4 C9 P1 175.3(4) . .
C9 P1 C9 C8 144.9(3) 7_565 .
C1 P1 C9 C8 -99.9(4) . .
Pd P1 C9 C8 15.0(4) . .
C9 P1 C9 C4 -35.7(6) 7_565 .
C1 P1 C9 C4 79.5(5) . .
Pd P1 C9 C4 -165.6(4) . .
C20 C15 C16 C17 0.0 . .
C15 C16 C17 C18 0.0 . .
C16 C17 C18 C19 0.0 . .
C17 C18 C19 C20 0.0 . .
C18 C19 C20 C15 0.0 . .
C16 C15 C20 C19 0.0 . .
